data_4307048
loop_
_publ_author_name
'Maxim N. Sokolov'
'Artem L. Gushchin'
'Konstantin A. Kovalenko'
'Eugenia V. Peresypkina'
'Alexander V. Virovets'
'Joaquin Sanchiz'
'Vladimir P. Fedin'

_publ_contact_author_address
;
 Institute of Inorganic Chemistry SD RAS
 Ak.Lavrentiev prosp. 3
 Novosibirsk 630090
 Russia
;
_publ_contact_author_email peresyp@che.nsk.su
_publ_contact_author_fax '007 383 3309489'
_publ_contact_author_name 'Dr Eugenia V. Peresypkina'
_publ_section_title
;
Triangular Oxalate Clusters [W3(\m3-S)(\m2-S2)3(C2O4)3]2- as Building Blocks
for Coordination Polymers and Nanosized Complexes
;
_journal_name_full 'Inorganic Chemistry'
_journal_page_first 2115
_journal_page_last 2123
_journal_paper_doi 10.1021/ic061540l
_journal_volume 46
_journal_year 2007
_chemical_formula_structural K[(W3S7(C2O4)3Gd(H2O)5)2C2O4]Br*13.165H2O
_chemical_formula_sum 'C14 H46.33 Br Gd2 K O51.17 S14 W6'
_chemical_formula_weight 3018.97
_chemical_name_systematic
; 
 ? 
;
_space_group_IT_number 15
_symmetry_cell_setting monoclinic
_symmetry_space_group_name_Hall '-C 2yc'
_symmetry_space_group_name_H-M 'C 1 2/c 1'
_atom_sites_solution_hydrogens none
_atom_sites_solution_primary direct
_atom_sites_solution_secondary difmap
_audit_creation_method SHELXL-97
_cell_angle_alpha 90.00
_cell_angle_beta 95.344(2)
_cell_angle_gamma 90.00
_cell_formula_units_Z 4
_cell_length_a 21.7720(6)
_cell_length_b 18.6154(6)
_cell_length_c 16.0027(4)
_cell_measurement_reflns_used 5450
_cell_measurement_temperature 90.0(5)
_cell_measurement_theta_max 28.2492
_cell_measurement_theta_min 2.5343
_cell_volume 6457.6(3)
_computing_cell_refinement 'APEX2 v.1.0-27 (Bruker, 2004)'
_computing_data_collection 'APEX2 v.1.0-27 (Bruker, 2004)'
_computing_data_reduction 'APEX2 v.1.0-27 (Bruker, 2004)'
_computing_molecular_graphics 'SHELXTL v.6.22 (Bruker, 1990-2003)'
_computing_publication_material 'local programs'
_computing_structure_refinement 'SHELXTL v.6.22 (Bruker, 1990-2003)'
_computing_structure_solution 'SHELXTL v.6.22 (Bruker, 1990-2003)'
_diffrn_ambient_temperature 90.0(5)
_diffrn_detector_area_resol_mean 25.6
_diffrn_measured_fraction_theta_full 0.997
_diffrn_measured_fraction_theta_max 0.988
_diffrn_measurement_device_type 'Bruker X8APEX CCD diffractometer'
_diffrn_measurement_method 'phi & omega scans'
_diffrn_radiation_monochromator graphite
_diffrn_radiation_source 'fine-focus sealed tube'
_diffrn_radiation_type MoK\a
_diffrn_radiation_wavelength 0.71073
_diffrn_reflns_av_R_equivalents 0.0339
_diffrn_reflns_av_sigmaI/netI 0.0365
_diffrn_reflns_limit_h_max 27
_diffrn_reflns_limit_h_min -27
_diffrn_reflns_limit_k_max 24
_diffrn_reflns_limit_k_min -24
_diffrn_reflns_limit_l_max 20
_diffrn_reflns_limit_l_min -20
_diffrn_reflns_number 26721
_diffrn_reflns_theta_full 25.00
_diffrn_reflns_theta_max 27.50
_diffrn_reflns_theta_min 1.44
_diffrn_standards_decay_% 0
_diffrn_standards_number 0
_exptl_absorpt_coefficient_mu 13.910
_exptl_absorpt_correction_T_max 0.706
_exptl_absorpt_correction_T_min 0.367
_exptl_absorpt_correction_type empirical
_exptl_absorpt_process_details 'based on untensities, SADABS (Bruker)'
_exptl_crystal_colour orange
_exptl_crystal_density_diffrn 3.105
_exptl_crystal_density_meas ?
_exptl_crystal_density_method 'not measured'
_exptl_crystal_description needle
_exptl_crystal_F_000 5623
_exptl_crystal_size_max 0.40
_exptl_crystal_size_mid 0.025
_exptl_crystal_size_min 0.025
_refine_diff_density_max 1.321
_refine_diff_density_min -6.240
_refine_diff_density_rms 0.281
_refine_ls_extinction_coef 0
_refine_ls_extinction_method none
_refine_ls_goodness_of_fit_ref 1.036
_refine_ls_hydrogen_treatment none
_refine_ls_matrix_type full
_refine_ls_number_parameters 435
_refine_ls_number_reflns 7327
_refine_ls_number_restraints 0
_refine_ls_restrained_S_all 1.036
_refine_ls_R_factor_all 0.0414
_refine_ls_R_factor_gt 0.0323
_refine_ls_shift/su_max 0.001
_refine_ls_shift/su_mean 0.000
_refine_ls_structure_factor_coef Fsqd
_refine_ls_weighting_details 'calc w=1/[\s^2^(Fo^2^)+(0.0366P)^2^+209.5547P] where P=(Fo^2^+2Fc^2^)/3'
_refine_ls_weighting_scheme calc
_refine_ls_wR_factor_gt 0.0820
_refine_ls_wR_factor_ref 0.0871
_reflns_number_gt 6262
_reflns_number_total 7327
_reflns_threshold_expression >2sigma(I)
_cod_data_source_file ic061540lsi20060815_124319_1.cif
_cod_data_source_block compound_IId
_cod_depositor_comments
;
The following automatic conversions were performed:

'_exptl_crystal_density_meas' value 'none' was changed to '?' - the
value is perceived as not measured.

Automatic conversion script
Id: cif_fix_values 3008 2015-01-20 13:52:24Z robertas 
;
_cod_database_code 4307048

loop_
_symmetry_equiv_pos_as_xyz
'x, y, z'
'-x, y, -z+1/2'
'x+1/2, y+1/2, z'
'-x+1/2, y+1/2, -z+1/2'
'-x, -y, -z'
'x, -y, z-1/2'
'-x+1/2, -y+1/2, -z'
'x+1/2, -y+1/2, z-1/2'

loop_
_atom_site_label
_atom_site_type_symbol
_atom_site_fract_x
_atom_site_fract_y
_atom_site_fract_z
_atom_site_U_iso_or_equiv
_atom_site_adp_type
_atom_site_occupancy
_atom_site_symmetry_multiplicity
_atom_site_calc_flag
_atom_site_refinement_flags
_atom_site_disorder_assembly
_atom_site_disorder_group
W1 W 0.382359(14) 0.544145(15) 0.118445(19) 0.00943(8) Uani 1 1 d . . .
W2 W 0.315258(14) 0.459767(16) 0.213455(19) 0.01089(8) Uani 1 1 d . . .
W3 W 0.339552(14) 0.415714(15) 0.058972(19) 0.00983(8) Uani 1 1 d . . .
S1 S 0.27680(9) 0.51543(10) 0.08591(12) 0.0123(4) Uani 1 1 d . . .
S2 S 0.36512(9) 0.34731(10) 0.18562(12) 0.0137(4) Uani 1 1 d . . .
S3 S 0.27240(9) 0.34674(10) 0.14746(13) 0.0158(4) Uani 1 1 d . . .
S4 S 0.44716(9) 0.44898(10) 0.07309(12) 0.0120(4) Uani 1 1 d . . .
S5 S 0.39787(9) 0.50006(10) -0.02557(12) 0.0129(4) Uani 1 1 d . . .
S6 S 0.41762(9) 0.50442(10) 0.25861(12) 0.0123(4) Uani 1 1 d . . .
S7 S 0.35110(9) 0.58300(10) 0.25763(12) 0.0140(4) Uani 1 1 d . . .
Br1 Br 0.5000 0.37425(12) 0.2500 0.0601(5) Uani 1 2 d S . .
O11 O 0.4647(2) 0.6085(3) 0.1233(3) 0.0133(11) Uani 1 1 d . . .
O12 O 0.3510(2) 0.6435(3) 0.0704(4) 0.0141(11) Uani 1 1 d . . .
O13 O 0.4985(3) 0.7175(3) 0.0872(4) 0.0190(13) Uani 1 1 d . . .
O14 O 0.3794(3) 0.7540(3) 0.0371(4) 0.0190(12) Uani 1 1 d . . .
O21 O 0.3144(3) 0.4171(3) 0.3370(3) 0.0180(12) Uani 1 1 d . . .
O22 O 0.2278(3) 0.4854(3) 0.2485(4) 0.0184(12) Uani 1 1 d . . .
O23 O 0.2492(3) 0.3791(4) 0.4280(4) 0.0309(16) Uani 1 1 d . . .
O24 O 0.1631(3) 0.4741(4) 0.3489(4) 0.0297(15) Uani 1 1 d . . .
O31 O 0.3693(3) 0.3220(3) -0.0038(3) 0.0146(11) Uani 1 1 d . . .
O32 O 0.2739(3) 0.4024(3) -0.0436(3) 0.0136(11) Uani 1 1 d . . .
O33 O 0.3487(3) 0.2507(3) -0.1142(4) 0.0204(13) Uani 1 1 d . . .
O34 O 0.2423(3) 0.3330(3) -0.1537(4) 0.0181(12) Uani 1 1 d . . .
C1 C 0.3913(4) 0.6931(4) 0.0640(5) 0.0128(15) Uani 1 1 d . . .
C2 C 0.4578(3) 0.6720(4) 0.0935(5) 0.0115(15) Uani 1 1 d . . .
C3 C 0.2611(4) 0.4140(5) 0.3678(5) 0.0197(18) Uani 1 1 d . . .
C4 C 0.2119(4) 0.4612(5) 0.3203(6) 0.0208(18) Uani 1 1 d . . .
C5 C 0.2794(4) 0.3481(4) -0.0936(5) 0.0151(16) Uani 1 1 d . . .
C6 C 0.3369(4) 0.3020(4) -0.0710(5) 0.0144(16) Uani 1 1 d . . .
Gd1 Gd 0.466158(18) 0.839315(19) 0.03174(3) 0.01360(9) Uani 1 1 d . . .
O1 O 0.5628(3) 0.8536(3) 0.1199(5) 0.0331(17) Uani 1 1 d . . .
O2 O 0.4196(3) 0.8063(4) -0.1122(4) 0.0334(17) Uani 1 1 d . . .
O3 O 0.5455(3) 0.7866(3) -0.0473(4) 0.0262(14) Uani 1 1 d . . .
O4 O 0.4288(4) 0.8388(4) 0.1693(5) 0.0375(18) Uani 1 1 d . . .
O5 O 0.3692(3) 0.9064(3) 0.0004(4) 0.0265(15) Uani 1 1 d . . .
C7 C 0.4933(4) 1.0108(4) 0.0451(6) 0.0170(17) Uani 1 1 d . . .
O41 O 0.4761(3) 0.9608(3) 0.0907(4) 0.0188(12) Uani 1 1 d . . .
O42 O 0.5007(3) 0.9245(3) -0.0643(4) 0.0189(12) Uani 1 1 d . . .
K1 K 0.2437(2) 0.7310(2) 0.0197(3) 0.0392(13) Uani 0.50 1 d P . .
O1W O 0.4194(3) 0.6634(3) 0.8986(4) 0.0254(14) Uani 1 1 d . . .
O2W O 0.3202(4) 0.7779(5) 0.2142(5) 0.046(2) Uani 1 1 d . . .
O3W O 0.1215(3) 0.4914(5) 0.1344(5) 0.048(2) Uani 1 1 d . . .
O4W O 0.6231(4) 0.8740(5) 0.8677(7) 0.063(3) Uani 1 1 d . . .
O5W O 0.5147(13) 0.8384(10) 0.752(4) 0.039(10) Uani 0.33 1 d P . .
O61W O 0.2060(8) 0.7024(10) 0.1712(13) 0.047(4) Uani 0.50 1 d P . .
O62W O 0.2206(9) 0.6921(11) 0.1125(17) 0.071(7) Uani 0.50 1 d P . .
O7W O 0.5317(10) 0.9802(11) 0.7461(13) 0.071(6) Uani 0.50 1 d P . .
O8W O 0.5609(8) 0.8969(9) 0.7303(11) 0.049(4) Uani 0.50 1 d P . .
O9W O 0.5000 0.0618(16) 0.7500 0.065(8) Uani 0.50 2 d SP . .

loop_
_atom_site_aniso_label
_atom_site_aniso_U_11
_atom_site_aniso_U_22
_atom_site_aniso_U_33
_atom_site_aniso_U_23
_atom_site_aniso_U_13
_atom_site_aniso_U_12
W1 0.00784(15) 0.00730(13) 0.01327(15) 0.00039(11) 0.00163(11) -0.00026(10)
W2 0.00835(16) 0.01102(14) 0.01357(15) 0.00071(11) 0.00242(11) -0.00137(11)
W3 0.00819(15) 0.00794(13) 0.01326(15) 0.00022(11) 0.00057(11) -0.00041(11)
S1 0.0083(9) 0.0112(8) 0.0173(9) 0.0005(7) 0.0008(7) 0.0007(7)
S2 0.0134(10) 0.0100(8) 0.0173(9) 0.0026(7) -0.0003(8) -0.0015(7)
S3 0.0129(10) 0.0142(9) 0.0200(10) 0.0010(8) 0.0009(8) -0.0057(7)
S4 0.0095(9) 0.0107(8) 0.0158(9) 0.0005(7) 0.0012(7) 0.0003(7)
S5 0.0132(9) 0.0127(8) 0.0130(8) 0.0018(7) 0.0028(7) 0.0002(7)
S6 0.0114(9) 0.0118(8) 0.0136(8) -0.0007(7) 0.0005(7) -0.0001(7)
S7 0.0128(10) 0.0120(8) 0.0176(9) -0.0017(7) 0.0030(8) 0.0015(7)
Br1 0.0546(12) 0.0593(12) 0.0650(12) 0.000 -0.0030(10) 0.000
O11 0.008(3) 0.010(2) 0.021(3) 0.004(2) 0.003(2) -0.001(2)
O12 0.010(3) 0.011(2) 0.022(3) 0.002(2) 0.003(2) 0.000(2)
O13 0.011(3) 0.011(3) 0.035(3) 0.002(2) -0.001(3) 0.001(2)
O14 0.016(3) 0.012(3) 0.030(3) 0.004(2) 0.005(3) 0.001(2)
O21 0.019(3) 0.022(3) 0.014(3) 0.001(2) 0.007(2) -0.002(2)
O22 0.012(3) 0.027(3) 0.017(3) 0.004(2) 0.006(2) 0.001(2)
O23 0.030(4) 0.046(4) 0.017(3) 0.006(3) 0.007(3) -0.009(3)
O24 0.019(3) 0.035(4) 0.037(4) -0.001(3) 0.014(3) -0.001(3)
O31 0.012(3) 0.013(3) 0.018(3) -0.002(2) -0.002(2) 0.000(2)
O32 0.012(3) 0.013(3) 0.016(3) -0.001(2) 0.001(2) 0.001(2)
O33 0.015(3) 0.015(3) 0.029(3) -0.008(2) -0.007(3) 0.006(2)
O34 0.014(3) 0.013(3) 0.026(3) -0.006(2) -0.004(2) 0.000(2)
C1 0.009(4) 0.010(3) 0.019(4) 0.000(3) 0.002(3) 0.001(3)
C2 0.008(4) 0.010(3) 0.016(4) -0.001(3) 0.002(3) 0.000(3)
C3 0.024(5) 0.023(4) 0.012(4) -0.003(3) 0.002(3) -0.007(4)
C4 0.013(4) 0.021(4) 0.029(5) -0.010(4) 0.008(4) 0.000(3)
C5 0.017(4) 0.012(3) 0.017(4) -0.001(3) 0.001(3) -0.003(3)
C6 0.011(4) 0.014(4) 0.018(4) 0.003(3) 0.001(3) -0.002(3)
Gd1 0.01040(19) 0.00721(17) 0.0230(2) 0.00177(14) 0.00078(15) 0.00042(13)
O1 0.021(4) 0.023(3) 0.053(4) -0.016(3) -0.010(3) 0.005(3)
O2 0.038(4) 0.025(3) 0.033(4) 0.005(3) -0.014(3) -0.011(3)
O3 0.023(3) 0.023(3) 0.034(4) 0.006(3) 0.011(3) 0.012(3)
O4 0.048(5) 0.030(4) 0.036(4) -0.004(3) 0.016(4) -0.004(3)
O5 0.015(3) 0.017(3) 0.048(4) 0.010(3) 0.001(3) 0.003(2)
C7 0.009(4) 0.009(3) 0.033(5) -0.001(3) 0.005(3) -0.001(3)
O41 0.018(3) 0.012(3) 0.027(3) 0.002(2) 0.009(3) 0.000(2)
O42 0.021(3) 0.009(3) 0.028(3) -0.003(2) 0.007(3) -0.003(2)
K1 0.023(2) 0.037(3) 0.057(4) -0.022(2) -0.002(2) 0.007(2)
O1W 0.035(4) 0.018(3) 0.023(3) -0.005(3) 0.002(3) 0.000(3)
O2W 0.053(5) 0.052(5) 0.034(4) 0.006(4) 0.018(4) -0.005(4)
O3W 0.027(4) 0.063(5) 0.052(5) 0.027(4) -0.009(4) -0.011(4)
O4W 0.031(5) 0.043(5) 0.118(9) 0.037(5) 0.030(5) 0.008(4)
O5W 0.06(3) 0.017(8) 0.044(13) 0.007(12) 0.02(3) -0.004(9)
O61W 0.031(9) 0.050(11) 0.058(11) 0.015(9) -0.004(9) -0.005(8)
O62W 0.043(12) 0.057(12) 0.105(18) -0.037(13) -0.038(12) 0.036(9)
O7W 0.089(16) 0.062(12) 0.067(13) -0.009(11) 0.032(13) -0.033(11)
O8W 0.050(11) 0.040(9) 0.056(10) 0.007(8) 0.002(8) 0.007(8)
O9W 0.08(2) 0.065(18) 0.057(17) 0.000 0.013(15) 0.000

loop_
_atom_type_symbol
_atom_type_description
_atom_type_scat_dispersion_real
_atom_type_scat_dispersion_imag
_atom_type_scat_source
C C 0.0033 0.0016 'International Tables Vol C Tables 4.2.6.8 and 6.1.1.4'
H H 0.0000 0.0000 'International Tables Vol C Tables 4.2.6.8 and 6.1.1.4'
O O 0.0106 0.0060 'International Tables Vol C Tables 4.2.6.8 and 6.1.1.4'
S S 0.1246 0.1234 'International Tables Vol C Tables 4.2.6.8 and 6.1.1.4'
K K 0.2009 0.2494 'International Tables Vol C Tables 4.2.6.8 and 6.1.1.4'
Br Br -0.2901 2.4595 'International Tables Vol C Tables 4.2.6.8 and 6.1.1.4'
Gd Gd -0.1653 3.9035 'International Tables Vol C Tables 4.2.6.8 and 6.1.1.4'
W W -0.8490 6.8722 'International Tables Vol C Tables 4.2.6.8 and 6.1.1.4'

loop_
_geom_angle_atom_site_label_1
_geom_angle_atom_site_label_2
_geom_angle_atom_site_label_3
_geom_angle
_geom_angle_site_symmetry_1
_geom_angle_site_symmetry_3
_geom_angle_publ_flag
O12 W1 O11 76.3(2) . . ?
O12 W1 S1 80.93(15) . . ?
O11 W1 S1 157.13(15) . . ?
O12 W1 S4 135.79(16) . . ?
O11 W1 S4 84.90(15) . . ?
S1 W1 S4 110.48(6) . . ?
O12 W1 S6 132.49(16) . . ?
O11 W1 S6 86.86(15) . . ?
S1 W1 S6 110.64(7) . . ?
S4 W1 S6 84.87(6) . . ?
O12 W1 S7 87.99(16) . . ?
O11 W1 S7 95.85(16) . . ?
S1 W1 S7 85.53(7) . . ?
S4 W1 S7 134.06(6) . . ?
S6 W1 S7 49.47(6) . . ?
O12 W1 S5 91.09(16) . . ?
O11 W1 S5 91.86(16) . . ?
S1 W1 S5 86.27(7) . . ?
S4 W1 S5 49.44(6) . . ?
S6 W1 S5 134.16(6) . . ?
S7 W1 S5 171.79(7) . . ?
O12 W1 W3 124.18(15) . . ?
O11 W1 W3 139.73(15) . . ?
S1 W1 W3 55.13(5) . . ?
S4 W1 W3 55.85(5) . . ?
S6 W1 W3 97.19(4) . . ?
S7 W1 W3 117.14(5) . . ?
S5 W1 W3 57.13(4) . . ?
O12 W1 W2 123.00(15) . . ?
O11 W1 W2 142.58(15) . . ?
S1 W1 W2 55.21(5) . . ?
S4 W1 W2 95.97(5) . . ?
S6 W1 W2 56.14(5) . . ?
S7 W1 W2 57.36(5) . . ?
S5 W1 W2 116.99(5) . . ?
W3 W1 W2 59.916(11) . . ?
O22 W2 O21 75.5(2) . . ?
O22 W2 S1 82.75(16) . . ?
O21 W2 S1 158.11(17) . . ?
O22 W2 S2 133.09(17) . . ?
O21 W2 S2 83.75(16) . . ?
S1 W2 S2 110.38(7) . . ?
O22 W2 S6 132.58(17) . . ?
O21 W2 S6 86.50(17) . . ?
S1 W2 S6 110.35(6) . . ?
S2 W2 S6 86.32(6) . . ?
O22 W2 S3 89.56(17) . . ?
O21 W2 S3 92.45(16) . . ?
S1 W2 S3 85.19(6) . . ?
S2 W2 S3 49.38(7) . . ?
S6 W2 S3 135.40(7) . . ?
O22 W2 S7 89.00(17) . . ?
O21 W2 S7 96.27(16) . . ?
S1 W2 S7 85.32(6) . . ?
S2 W2 S7 135.37(7) . . ?
S6 W2 S7 49.32(6) . . ?
S3 W2 S7 170.50(7) . . ?
O22 W2 W3 125.15(16) . . ?
O21 W2 W3 138.95(16) . . ?
S1 W2 W3 55.17(5) . . ?
S2 W2 W3 55.91(5) . . ?
S6 W2 W3 97.11(5) . . ?
S3 W2 W3 56.95(5) . . ?
S7 W2 W3 116.99(5) . . ?
O22 W2 W1 124.82(16) . . ?
O21 W2 W1 142.09(16) . . ?
S1 W2 W1 55.16(5) . . ?
S2 W2 W1 97.11(5) . . ?
S6 W2 W1 55.90(5) . . ?
S3 W2 W1 116.85(5) . . ?
S7 W2 W1 57.08(5) . . ?
W3 W2 W1 60.036(11) . . ?
O32 W3 O31 75.5(2) . . ?
O32 W3 S1 82.62(15) . . ?
O31 W3 S1 158.11(15) . . ?
O32 W3 S4 133.73(16) . . ?
O31 W3 S4 85.42(15) . . ?
S1 W3 S4 110.69(6) . . ?
O32 W3 S2 133.23(15) . . ?
O31 W3 S2 84.72(15) . . ?
S1 W3 S2 110.64(7) . . ?
S4 W3 S2 84.88(6) . . ?
O32 W3 S3 89.48(16) . . ?
O31 W3 S3 93.76(16) . . ?
S1 W3 S3 85.48(7) . . ?
S4 W3 S3 134.16(7) . . ?
S2 W3 S3 49.54(7) . . ?
O32 W3 S5 89.65(16) . . ?
O31 W3 S5 93.86(16) . . ?
S1 W3 S5 86.38(6) . . ?
S4 W3 S5 49.52(6) . . ?
S2 W3 S5 134.25(7) . . ?
S3 W3 S5 171.86(7) . . ?
O32 W3 W2 125.23(15) . . ?
O31 W3 W2 140.26(15) . . ?
S1 W3 W2 55.27(5) . . ?
S4 W3 W2 96.17(5) . . ?
S2 W3 W2 56.07(5) . . ?
S3 W3 W2 57.32(5) . . ?
S5 W3 W2 117.24(5) . . ?
O32 W3 W1 124.67(14) . . ?
O31 W3 W1 140.81(15) . . ?
S1 W3 W1 55.19(5) . . ?
S4 W3 W1 56.01(4) . . ?
S2 W3 W1 97.23(5) . . ?
S3 W3 W1 117.23(5) . . ?
S5 W3 W1 57.24(4) . . ?
W2 W3 W1 60.049(11) . . ?
W3 S1 W1 69.68(5) . . ?
W3 S1 W2 69.56(5) . . ?
W1 S1 W2 69.64(5) . . ?
S3 S2 W3 67.03(8) . . ?
S3 S2 W2 67.27(8) . . ?
W3 S2 W2 68.02(5) . . ?
S2 S3 W3 63.42(8) . . ?
S2 S3 W2 63.35(7) . . ?
W3 S3 W2 65.73(5) . . ?
S5 S4 W3 67.32(8) . . ?
S5 S4 W1 67.33(8) . . ?
W3 S4 W1 68.14(5) . . ?
S4 S5 W3 63.16(7) . . ?
S4 S5 W1 63.23(7) . . ?
W3 S5 W1 65.63(5) . . ?
S7 S6 W1 67.23(8) . . ?
S7 S6 W2 67.34(8) . . ?
W1 S6 W2 67.96(5) . . ?
S6 S7 W1 63.29(7) . . ?
S6 S7 W2 63.35(7) . . ?
W1 S7 W2 65.56(5) . . ?
C2 O11 W1 115.6(5) . . ?
C1 O12 W1 117.6(5) . . ?
C2 O13 Gd1 117.8(5) . . ?
C1 O14 Gd1 117.8(5) . . ?
C3 O21 W2 116.9(5) . . ?
C4 O22 W2 118.6(5) . . ?
C6 O31 W3 117.5(5) . . ?
C5 O32 W3 118.6(5) . . ?
O14 C1 O12 124.5(7) . . ?
O14 C1 C2 120.4(7) . . ?
O12 C1 C2 115.1(6) . . ?
O13 C2 O11 127.1(7) . . ?
O13 C2 C1 117.6(7) . . ?
O11 C2 C1 115.3(6) . . ?
O23 C3 O21 126.1(9) . . ?
O23 C3 C4 120.8(8) . . ?
O21 C3 C4 113.1(7) . . ?
O24 C4 O22 124.9(9) . . ?
O24 C4 C3 121.3(8) . . ?
O22 C4 C3 113.8(7) . . ?
O34 C5 O32 124.5(7) . . ?
O34 C5 C6 121.3(7) . . ?
O32 C5 C6 114.2(7) . . ?
O33 C6 O31 124.9(7) . . ?
O33 C6 C5 121.0(7) . . ?
O31 C6 C5 114.1(7) . . ?
O42 Gd1 O4 138.1(2) . . ?
O42 Gd1 O1 89.6(2) . . ?
O4 Gd1 O1 79.6(3) . . ?
O42 Gd1 O3 69.6(2) . . ?
O4 Gd1 O3 141.7(2) . . ?
O1 Gd1 O3 74.3(2) . . ?
O42 Gd1 O41 67.14(19) . . ?
O4 Gd1 O41 71.3(2) . . ?
O1 Gd1 O41 68.6(2) . . ?
O3 Gd1 O41 121.9(2) . . ?
O42 Gd1 O5 81.2(2) . . ?
O4 Gd1 O5 80.4(3) . . ?
O1 Gd1 O5 137.7(2) . . ?
O3 Gd1 O5 137.1(2) . . ?
O41 Gd1 O5 69.8(2) . . ?
O42 Gd1 O14 137.6(2) . . ?
O4 Gd1 O14 69.1(2) . . ?
O1 Gd1 O14 132.1(2) . . ?
O3 Gd1 O14 109.8(2) . . ?
O41 Gd1 O14 128.22(19) . . ?
O5 Gd1 O14 71.93(19) . . ?
O42 Gd1 O2 72.2(2) . . ?
O4 Gd1 O2 134.0(3) . . ?
O1 Gd1 O2 144.4(3) . . ?
O3 Gd1 O2 70.8(2) . . ?
O41 Gd1 O2 126.4(2) . . ?
O5 Gd1 O2 70.8(2) . . ?
O14 Gd1 O2 68.3(2) . . ?
O42 Gd1 O13 137.3(2) . . ?
O4 Gd1 O13 77.4(2) . . ?
O1 Gd1 O13 72.3(2) . . ?
O3 Gd1 O13 68.4(2) . . ?
O41 Gd1 O13 133.2(2) . . ?
O5 Gd1 O13 137.40(19) . . ?
O14 Gd1 O13 66.32(18) . . ?
O2 Gd1 O13 100.4(2) . . ?
O42 C7 O41 127.0(8) 5_675 . ?
O42 C7 C7 117.1(9) 5_675 5_675 ?
O41 C7 C7 116.0(8) . 5_675 ?
C7 O41 Gd1 118.6(5) . . ?
C7 O42 Gd1 121.2(5) 5_675 . ?
O5W O5W O8W 130(6) 2_656 . ?
O7W O7W O9W 65.3(8) 2_656 1_565 ?
O7W O7W O8W 113.5(10) 2_656 . ?
O9W O7W O8W 173.4(17) 1_565 . ?
O5W O8W O7W 110.3(17) . . ?
O7W O9W O7W 49.5(16) 2_646 1_545 ?

loop_
_geom_bond_atom_site_label_1
_geom_bond_atom_site_label_2
_geom_bond_distance
_geom_bond_site_symmetry_2
_geom_bond_publ_flag
W1 O12 2.093(5) . ?
W1 O11 2.152(5) . ?
W1 S1 2.3697(19) . ?
W1 S4 2.4179(19) . ?
W1 S6 2.4180(19) . ?
W1 S7 2.496(2) . ?
W1 S5 2.4987(19) . ?
W1 W3 2.7065(4) . ?
W1 W2 2.7068(4) . ?
W2 O22 2.090(6) . ?
W2 O21 2.132(6) . ?
W2 S1 2.3711(19) . ?
W2 S2 2.4185(19) . ?
W2 S6 2.4249(19) . ?
W2 S3 2.4959(19) . ?
W2 S7 2.5038(19) . ?
W2 W3 2.7032(4) . ?
W3 O32 2.089(5) . ?
W3 O31 2.143(5) . ?
W3 S1 2.3681(19) . ?
W3 S4 2.4134(19) . ?
W3 S2 2.4142(19) . ?
W3 S3 2.485(2) . ?
W3 S5 2.4955(19) . ?
S2 S3 2.054(3) . ?
S4 S5 2.057(3) . ?
S6 S7 2.057(3) . ?
O11 C2 1.279(9) . ?
O12 C1 1.285(9) . ?
O13 C2 1.237(9) . ?
O13 Gd1 2.512(5) . ?
O14 C1 1.231(9) . ?
O14 Gd1 2.475(6) . ?
O21 C3 1.303(11) . ?
O22 C4 1.309(11) . ?
O23 C3 1.211(11) . ?
O24 C4 1.220(11) . ?
O31 C6 1.284(9) . ?
O32 C5 1.302(9) . ?
O33 C6 1.221(10) . ?
O34 C5 1.229(10) . ?
C1 C2 1.531(10) . ?
C3 C4 1.532(12) . ?
C5 C6 1.533(11) . ?
Gd1 O42 2.378(6) . ?
Gd1 O4 2.417(7) . ?
Gd1 O1 2.436(6) . ?
Gd1 O3 2.440(6) . ?
Gd1 O41 2.453(6) . ?
Gd1 O5 2.464(6) . ?
Gd1 O2 2.505(7) . ?
C7 O42 1.246(9) 5_675 ?
C7 O41 1.261(10) . ?
C7 C7 1.553(17) 5_675 ?
O42 C7 1.246(9) 5_675 ?
O5W O5W 0.64(6) 2_656 ?
O5W O8W 1.55(3) . ?
O61W O62W 1.04(3) . ?
O7W O7W 1.40(4) 2_656 ?
O7W O9W 1.67(3) 1_565 ?
O7W O8W 1.70(3) . ?
O9W O7W 1.67(3) 2_646 ?
O9W O7W 1.67(3) 1_545 ?
